data_7109929
loop_
_publ_author_name
'Hikaru Yanai'
'Yoichi Takahashi'
'Haruhiko Fukaya'
'Yasuo Dobashi'
'Takashi Matsumoto'

_publ_section_title
;
 2-(Pyridinium-1-yl)-1,1-bis(triflyl)ethanides: structural behaviour and
 availability as bis(triflyl)ethylating reagents
;
_journal_name_full Chem.Commun.
_journal_page_first 10091
_journal_paper_doi 10.1039/c3cc46171h
_journal_volume 49
_journal_year 2013
_chemical_formula_moiety 'C10 H9 F6 N O5 S2'
_chemical_formula_sum 'C10 H9 F6 N O5 S2'
_chemical_formula_weight 401.30
_chemical_melting_point 454
_chemical_name_systematic
; 
2-(2-Methoxylpyridin-1-ium-1-yl)-1,1-bis((trifluoromethyl)sulfonyl)ethan-1-ide
;
_space_group_IT_number 14
_symmetry_cell_setting monoclinic
_symmetry_space_group_name_Hall '-P 2yn'
_symmetry_space_group_name_H-M 'P 1 21/n 1'
_atom_sites_solution_hydrogens geom
_atom_sites_solution_primary direct
_atom_sites_solution_secondary difmap
_audit_creation_date '5 December 2012'
_audit_creation_method SHELXL-97
_cell_angle_alpha 90.00
_cell_angle_beta 96.144(2)
_cell_angle_gamma 90.00
_cell_formula_units_Z 4
_cell_length_a 9.6307(12)
_cell_length_b 10.0920(13)
_cell_length_c 14.9590(19)
_cell_measurement_reflns_used 3464
_cell_measurement_temperature 90
_cell_measurement_theta_max 27.47
_cell_measurement_theta_min 2.40
_cell_volume 1445.6(3)
_computing_cell_refinement 'APEX2 (Bruker AXS, 2006)'
_computing_data_collection 'APEX2 (Bruker AXS, 2006)'
_computing_data_reduction 'SAINT (Bruker AXS, 2004)'
_computing_molecular_graphics 'XSHEL (Bruker AXS,2002)'
_computing_publication_material 'XCIF (Bruker AXS, 2001)'
_computing_structure_refinement 'SHELXL-97 (Sheldrick, 1997)'
_computing_structure_solution 'SHELXS-97 (Sheldrick, 1997)'
_diffrn_ambient_temperature 90
_diffrn_detector_area_resol_mean 8.333
_diffrn_measured_fraction_theta_full 0.996
_diffrn_measured_fraction_theta_max 0.996
_diffrn_measurement_device_type 'Bruker APEXII CCD area detector'
_diffrn_measurement_method 'phi and omega scans'
_diffrn_radiation_monochromator 'Bruker Helios multilayer confocal mirror'
_diffrn_radiation_source 'Bruker TXS fine-focus rotating anode'
_diffrn_radiation_type MoK\a
_diffrn_radiation_wavelength 0.71073
_diffrn_reflns_av_R_equivalents 0.0229
_diffrn_reflns_av_sigmaI/netI 0.0295
_diffrn_reflns_limit_h_max 12
_diffrn_reflns_limit_h_min -12
_diffrn_reflns_limit_k_max 10
_diffrn_reflns_limit_k_min -13
_diffrn_reflns_limit_l_max 19
_diffrn_reflns_limit_l_min -16
_diffrn_reflns_number 8230
_diffrn_reflns_theta_full 27.55
_diffrn_reflns_theta_max 27.55
_diffrn_reflns_theta_min 2.40
_exptl_absorpt_coefficient_mu 0.464
_exptl_absorpt_correction_T_max 0.9683
_exptl_absorpt_correction_T_min 0.9295
_exptl_absorpt_correction_type analytical
_exptl_absorpt_process_details
;
Crystal Faces plugin in Bruker APEX2 software
;
_exptl_crystal_colour colorless
_exptl_crystal_density_diffrn 1.844
_exptl_crystal_density_method 'not measured'
_exptl_crystal_description block
_exptl_crystal_F_000 808
_exptl_crystal_size_max 0.16
_exptl_crystal_size_mid 0.14
_exptl_crystal_size_min 0.07
_refine_diff_density_max 0.521
_refine_diff_density_min -0.392
_refine_diff_density_rms 0.062
_refine_ls_extinction_method none
_refine_ls_goodness_of_fit_ref 1.018
_refine_ls_hydrogen_treatment constr
_refine_ls_matrix_type full
_refine_ls_number_parameters 218
_refine_ls_number_reflns 3323
_refine_ls_number_restraints 0
_refine_ls_restrained_S_all 1.018
_refine_ls_R_factor_all 0.0371
_refine_ls_R_factor_gt 0.0309
_refine_ls_shift/su_max 0.001
_refine_ls_shift/su_mean 0.000
_refine_ls_structure_factor_coef Fsqd
_refine_ls_weighting_details 'calc w=1/[\s^2^(Fo^2^)+(0.0404P)^2^+0.9149P] where P=(Fo^2^+2Fc^2^)/3'
_refine_ls_weighting_scheme calc
_refine_ls_wR_factor_gt 0.0775
_refine_ls_wR_factor_ref 0.0816
_reflns_number_gt 2900
_reflns_number_total 3323
_reflns_threshold_expression >2sigma(I)
_cod_data_source_file c3cc46171h.txt
_cod_data_source_block CBA09-2f
_cod_original_sg_symbol_H-M 'P 21/n'
_cod_database_code 7109929

loop_
_symmetry_equiv_pos_as_xyz
'x, y, z'
'-x+1/2, y+1/2, -z+1/2'
'-x, -y, -z'
'x-1/2, -y-1/2, z-1/2'

loop_
_atom_site_label
_atom_site_type_symbol
_atom_site_fract_x
_atom_site_fract_y
_atom_site_fract_z
_atom_site_U_iso_or_equiv
_atom_site_adp_type
_atom_site_occupancy
_atom_site_symmetry_multiplicity
_atom_site_calc_flag
_atom_site_refinement_flags
S1 S 0.41566(4) 0.32361(4) 0.15123(3) 0.01213(11) Uani 1 1 d .
N1 N 0.77335(14) 0.41433(13) 0.08165(9) 0.0101(3) Uani 1 1 d .
C1 C 0.76013(17) 0.33943(16) 0.00552(11) 0.0116(3) Uani 1 1 d .
S2 S 0.64967(4) 0.36348(4) 0.28750(3) 0.01089(10) Uani 1 1 d .
C2 C 0.87860(18) 0.28826(17) -0.02771(11) 0.0146(3) Uani 1 1 d .
H2 H 0.8706 0.2380 -0.0817 0.018 Uiso 1 1 calc R
C6 C 0.64777(16) 0.47250(16) 0.11914(11) 0.0102(3) Uani 1 1 d .
H6A H 0.6769 0.5545 0.1524 0.012 Uiso 1 1 calc R
H6B H 0.5785 0.4979 0.0683 0.012 Uiso 1 1 calc R
C7 C 0.57783(17) 0.38283(16) 0.18070(11) 0.0107(3) Uani 1 1 d .
C3 C 1.00775(18) 0.31155(18) 0.01880(12) 0.0163(4) Uani 1 1 d .
H3 H 1.0890 0.2748 -0.0022 0.020 Uiso 1 1 calc R
C5 C 0.90157(17) 0.44072(17) 0.12494(11) 0.0128(3) Uani 1 1 d .
H5 H 0.9091 0.4968 0.1763 0.015 Uiso 1 1 calc R
C4 C 1.01975(18) 0.38852(17) 0.09633(12) 0.0152(3) Uani 1 1 d .
H4 H 1.1085 0.4044 0.1287 0.018 Uiso 1 1 calc R
C8 C 0.42833(19) 0.14468(18) 0.12448(12) 0.0188(4) Uani 1 1 d .
O1 O 0.62889(12) 0.32329(12) -0.02943(8) 0.0142(3) Uani 1 1 d .
O2 O 0.36129(12) 0.37987(12) 0.06606(8) 0.0163(3) Uani 1 1 d .
O4 O 0.79788(12) 0.38321(13) 0.29258(8) 0.0168(3) Uani 1 1 d .
O3 O 0.33019(13) 0.32211(13) 0.22402(8) 0.0193(3) Uani 1 1 d .
O5 O 0.59573(13) 0.25067(12) 0.33073(8) 0.0155(3) Uani 1 1 d .
C9 C 0.5943(2) 0.50611(18) 0.35280(12) 0.0184(4) Uani 1 1 d .
C10 C 0.6050(2) 0.2468(2) -0.11147(13) 0.0255(4) Uani 1 1 d .
H10A H 0.6478 0.2920 -0.1596 0.038 Uiso 1 1 calc R
H10B H 0.5044 0.2378 -0.1286 0.038 Uiso 1 1 calc R
H10C H 0.6468 0.1587 -0.1018 0.038 Uiso 1 1 calc R
F6 F 0.63337(14) 0.61898(11) 0.31667(8) 0.0282(3) Uani 1 1 d .
F5 F 0.65479(15) 0.49956(12) 0.43664(7) 0.0326(3) Uani 1 1 d .
F3 F 0.44541(14) 0.07121(11) 0.19788(8) 0.0306(3) Uani 1 1 d .
F4 F 0.45739(13) 0.51002(12) 0.35517(9) 0.0325(3) Uani 1 1 d .
F1 F 0.53211(16) 0.11874(12) 0.07691(10) 0.0454(4) Uani 1 1 d .
F2 F 0.31012(15) 0.10698(12) 0.07833(10) 0.0447(4) Uani 1 1 d .

loop_
_atom_site_aniso_label
_atom_site_aniso_U_11
_atom_site_aniso_U_22
_atom_site_aniso_U_33
_atom_site_aniso_U_23
_atom_site_aniso_U_13
_atom_site_aniso_U_12
S1 0.00834(19) 0.0138(2) 0.0140(2) 0.00355(15) 0.00016(15) -0.00025(14)
N1 0.0101(7) 0.0102(7) 0.0104(6) 0.0004(5) 0.0022(5) 0.0000(5)
C1 0.0138(8) 0.0092(8) 0.0115(8) 0.0023(6) 0.0007(6) -0.0010(6)
S2 0.0122(2) 0.0111(2) 0.00918(19) 0.00092(14) 0.00041(14) 0.00069(14)
C2 0.0173(9) 0.0134(8) 0.0136(8) -0.0007(6) 0.0041(6) 0.0014(6)
C6 0.0092(7) 0.0102(8) 0.0112(7) 0.0000(6) 0.0022(6) 0.0015(6)
C7 0.0094(8) 0.0134(8) 0.0092(7) 0.0011(6) 0.0006(6) 0.0003(6)
C3 0.0139(8) 0.0180(9) 0.0180(9) 0.0034(7) 0.0060(7) 0.0033(7)
C5 0.0124(8) 0.0141(8) 0.0118(8) 0.0012(6) 0.0003(6) -0.0037(6)
C4 0.0102(8) 0.0191(9) 0.0163(8) 0.0028(7) 0.0006(6) -0.0015(6)
C8 0.0198(9) 0.0169(9) 0.0183(9) 0.0031(7) -0.0041(7) -0.0048(7)
O1 0.0120(6) 0.0153(6) 0.0151(6) -0.0033(5) 0.0000(5) -0.0017(5)
O2 0.0120(6) 0.0187(6) 0.0172(6) 0.0058(5) -0.0020(5) -0.0006(5)
O4 0.0124(6) 0.0233(7) 0.0141(6) 0.0021(5) -0.0021(5) -0.0010(5)
O3 0.0116(6) 0.0271(7) 0.0197(7) 0.0055(5) 0.0044(5) -0.0004(5)
O5 0.0196(6) 0.0137(6) 0.0131(6) 0.0030(5) 0.0019(5) -0.0005(5)
C9 0.0267(10) 0.0149(9) 0.0138(8) -0.0006(7) 0.0030(7) 0.0016(7)
C10 0.0231(10) 0.0285(11) 0.0232(10) -0.0146(8) -0.0055(8) -0.0005(8)
F6 0.0495(8) 0.0122(6) 0.0241(6) -0.0016(4) 0.0094(5) -0.0021(5)
F5 0.0561(8) 0.0276(7) 0.0125(5) -0.0050(5) -0.0032(5) 0.0075(6)
F3 0.0461(8) 0.0167(6) 0.0261(6) 0.0082(5) -0.0099(5) -0.0026(5)
F4 0.0281(6) 0.0319(7) 0.0398(7) -0.0124(6) 0.0142(5) 0.0058(5)
F1 0.0632(10) 0.0167(6) 0.0631(10) -0.0063(6) 0.0385(8) -0.0024(6)
F2 0.0457(8) 0.0238(7) 0.0557(9) 0.0036(6) -0.0352(7) -0.0113(6)

loop_
_atom_type_symbol
_atom_type_description
_atom_type_scat_dispersion_real
_atom_type_scat_dispersion_imag
_atom_type_scat_source
C C 0.0033 0.0016 'International Tables Vol C Tables 4.2.6.8 and 6.1.1.4'
H H 0.0000 0.0000 'International Tables Vol C Tables 4.2.6.8 and 6.1.1.4'
N N 0.0061 0.0033 'International Tables Vol C Tables 4.2.6.8 and 6.1.1.4'
O O 0.0106 0.0060 'International Tables Vol C Tables 4.2.6.8 and 6.1.1.4'
F F 0.0171 0.0103 'International Tables Vol C Tables 4.2.6.8 and 6.1.1.4'
S S 0.1246 0.1234 'International Tables Vol C Tables 4.2.6.8 and 6.1.1.4'

loop_
_geom_angle_atom_site_label_1
_geom_angle_atom_site_label_2
_geom_angle_atom_site_label_3
_geom_angle
O3 S1 O2 119.46(8)
O3 S1 C7 113.35(8)
O2 S1 C7 109.28(8)
O3 S1 C8 102.11(8)
O2 S1 C8 102.63(8)
C7 S1 C8 108.70(8)
C5 N1 C1 120.44(14)
C5 N1 C6 118.14(13)
C1 N1 C6 121.41(13)
O1 C1 N1 113.47(14)
O1 C1 C2 126.67(15)
N1 C1 C2 119.87(15)
O5 S2 O4 119.50(7)
O5 S2 C7 112.85(8)
O4 S2 C7 109.85(8)
O5 S2 C9 103.94(8)
O4 S2 C9 101.85(8)
C7 S2 C9 107.37(8)
C3 C2 C1 119.09(16)
C3 C2 H2 120.5
C1 C2 H2 120.5
C7 C6 N1 115.12(13)
C7 C6 H6A 108.5
N1 C6 H6A 108.5
C7 C6 H6B 108.5
N1 C6 H6B 108.5
H6A C6 H6B 107.5
C6 C7 S2 119.10(12)
C6 C7 S1 121.14(12)
S2 C7 S1 118.83(10)
C2 C3 C4 120.41(16)
C2 C3 H3 119.8
C4 C3 H3 119.8
N1 C5 C4 121.43(16)
N1 C5 H5 119.3
C4 C5 H5 119.3
C5 C4 C3 118.68(16)
C5 C4 H4 120.7
C3 C4 H4 120.7
F1 C8 F3 107.71(16)
F1 C8 F2 108.79(17)
F3 C8 F2 107.23(15)
F1 C8 S1 112.45(12)
F3 C8 S1 111.85(13)
F2 C8 S1 108.64(13)
C1 O1 C10 117.27(14)
F4 C9 F5 108.30(15)
F4 C9 F6 108.11(15)
F5 C9 F6 108.15(15)
F4 C9 S2 112.44(13)
F5 C9 S2 109.77(12)
F6 C9 S2 109.96(12)
O1 C10 H10A 109.5
O1 C10 H10B 109.5
H10A C10 H10B 109.5
O1 C10 H10C 109.5
H10A C10 H10C 109.5
H10B C10 H10C 109.5

loop_
_geom_bond_atom_site_label_1
_geom_bond_atom_site_label_2
_geom_bond_distance
S1 O3 1.4336(13)
S1 O2 1.4412(12)
S1 C7 1.6862(16)
S1 C8 1.856(2)
N1 C5 1.358(2)
N1 C1 1.361(2)
N1 C6 1.506(2)
C1 O1 1.325(2)
C1 C2 1.392(2)
S2 O5 1.4339(12)
S2 O4 1.4351(13)
S2 C7 1.6831(16)
S2 C9 1.8497(19)
C2 C3 1.379(2)
C2 H2 0.9500
C6 C7 1.501(2)
C6 H6A 0.9900
C6 H6B 0.9900
C3 C4 1.390(2)
C3 H3 0.9500
C5 C4 1.364(2)
C5 H5 0.9500
C4 H4 0.9500
C8 F1 1.314(2)
C8 F3 1.320(2)
C8 F2 1.323(2)
O1 C10 1.447(2)
C9 F4 1.323(2)
C9 F5 1.327(2)
C9 F6 1.332(2)
C10 H10A 0.9800
C10 H10B 0.9800
C10 H10C 0.9800
